data_4121720
loop_
_publ_author_name
'de Nanteuil, Florian'
'Serrano, Eloisa'
'Perrotta, Daniele'
'Waser, Jerome'

_publ_section_title
;
 Dynamic kinetic asymmetric [3 + 2] annulation reactions of
 aminocyclopropanes.
;
_journal_issue 17
_journal_name_full 'Journal of the American Chemical Society'
_journal_page_first 6239
_journal_page_last 6242
_journal_paper_doi 10.1021/ja5024578
_journal_volume 136
_journal_year 2014
_chemical_formula_sum 'C16.5 H27 Cl3 Cu1.5 N3 O15'
_chemical_formula_weight 709.07
_chemical_name_systematic
; 
 ? 
;
_space_group_IT_number 4
_symmetry_space_group_name_Hall 'P 2yb'
_symmetry_space_group_name_H-M 'P 1 21 1'
_atom_sites_solution_hydrogens geom
_atom_sites_solution_primary direct
_atom_sites_solution_secondary difmap
_audit_creation_method SHELXL-97
_cell_angle_alpha 90.00
_cell_angle_beta 103.497(9)
_cell_angle_gamma 90.00
_cell_formula_units_Z 2
_cell_length_a 9.4821(9)
_cell_length_b 9.4938(7)
_cell_length_c 14.3422(19)
_cell_measurement_temperature 293(2)
_cell_volume 1255.4(2)
_computing_structure_refinement 'SHELXL-97 (Sheldrick, 1997)'
_computing_structure_solution 'SHELXS-97 (Sheldrick, 1990)'
_diffrn_ambient_temperature 293(2)
_diffrn_measured_fraction_theta_full 0.721
_diffrn_measured_fraction_theta_max 0.721
_diffrn_radiation_monochromator graphite
_diffrn_radiation_source 'fine-focus sealed tube'
_diffrn_radiation_type CuK\a
_diffrn_radiation_wavelength 1.54186
_diffrn_reflns_av_R_equivalents 0.0505
_diffrn_reflns_av_sigmaI/netI 0.0213
_diffrn_reflns_limit_h_max 11
_diffrn_reflns_limit_h_min -9
_diffrn_reflns_limit_k_max 9
_diffrn_reflns_limit_k_min -10
_diffrn_reflns_limit_l_max 13
_diffrn_reflns_limit_l_min -14
_diffrn_reflns_number 2371
_diffrn_reflns_theta_full 67.95
_diffrn_reflns_theta_max 67.95
_diffrn_reflns_theta_min 3.17
_exptl_absorpt_coefficient_mu 5.338
_exptl_crystal_density_diffrn 1.876
_exptl_crystal_density_method 'not measured'
_exptl_crystal_F_000 723
_refine_diff_density_max 0.788
_refine_diff_density_min -0.641
_refine_diff_density_rms 0.093
_refine_ls_abs_structure_details 'Flack H D (1983), Acta Cryst. A39, 876-881'
_refine_ls_abs_structure_Flack 0.03(3)
_refine_ls_extinction_method none
_refine_ls_goodness_of_fit_ref 1.086
_refine_ls_hydrogen_treatment mixed
_refine_ls_matrix_type full
_refine_ls_number_parameters 315
_refine_ls_number_reflns 2289
_refine_ls_number_restraints 13
_refine_ls_restrained_S_all 1.091
_refine_ls_R_factor_all 0.0476
_refine_ls_R_factor_gt 0.0459
_refine_ls_shift/su_max 0.386
_refine_ls_shift/su_mean 0.001
_refine_ls_structure_factor_coef Fsqd
_refine_ls_weighting_details 'calc w=1/[\s^2^(Fo^2^)+(0.1109P)^2^+0.0997P] where P=(Fo^2^+2Fc^2^)/3'
_refine_ls_weighting_scheme calc
_refine_ls_wR_factor_gt 0.1254
_refine_ls_wR_factor_ref 0.1271
_reflns_number_gt 2203
_reflns_number_total 2289
_reflns_threshold_expression >2sigma(I)
_cod_data_source_file ja5024578_si_001.cif
_cod_data_source_block ouf
_cod_depositor_comments 'Adding full bibliography for 4121719--4121720.cif.'
_cod_original_formula_sum 'C16.50 H27 Cl3 Cu1.50 N3 O15'
_cod_database_code 4121720

loop_
_symmetry_equiv_pos_as_xyz
'x, y, z'
'-x, y+1/2, -z'

loop_
_atom_site_label
_atom_site_type_symbol
_atom_site_fract_x
_atom_site_fract_y
_atom_site_fract_z
_atom_site_U_iso_or_equiv
_atom_site_adp_type
_atom_site_occupancy
_atom_site_symmetry_multiplicity
_atom_site_calc_flag
_atom_site_refinement_flags
Cu1 Cu 0.44044(7) 0.09096(9) 0.80992(7) 0.0169(3) Uani 1 1 d .
N1 N 0.3654(4) 0.2228(6) 0.7073(4) 0.0152(13) Uani 1 1 d .
C2 C 0.4288(6) 0.2589(7) 0.6417(5) 0.0171(15) Uani 1 1 d .
C5 C 0.2170(6) 0.2920(7) 0.6848(5) 0.0204(16) Uani 1 1 d .
H5A H 0.1435 0.2204 0.6872 0.024 Uiso 1 1 calc R
C12 C 0.6710(6) 0.1455(7) 0.7146(5) 0.0141(15) Uani 1 1 d .
C4 C 0.2028(7) 0.3360(9) 0.5802(6) 0.0288(19) Uani 1 1 d .
H4A H 0.1414 0.2708 0.5367 0.035 Uiso 1 1 calc R
H4B H 0.1625 0.4300 0.5687 0.035 Uiso 1 1 calc R
O3 O 0.3518(4) 0.3320(6) 0.5677(4) 0.0243(12) Uani 1 1 d .
N11 N 0.6289(5) 0.0746(6) 0.7792(4) 0.0171(12) Uani 1 1 d .
O13 O 0.8072(4) 0.1344(5) 0.7129(3) 0.0183(11) Uani 1 1 d .
C14 C 0.8778(6) 0.0507(7) 0.7958(5) 0.0168(15) Uani 1 1 d .
H14A H 0.9391 0.1094 0.8441 0.020 Uiso 1 1 calc R
H14B H 0.9366 -0.0231 0.7772 0.020 Uiso 1 1 calc R
C32 C 0.6563(6) 0.3752(8) 0.6324(6) 0.0246(17) Uani 1 1 d .
H32A H 0.6603 0.4237 0.6916 0.037 Uiso 1 1 calc R
H32B H 0.6022 0.4304 0.5800 0.037 Uiso 1 1 calc R
H32C H 0.7530 0.3611 0.6243 0.037 Uiso 1 1 calc R
C15 C 0.7540(5) -0.0123(7) 0.8336(5) 0.0117(13) Uani 1 1 d .
H15A H 0.7695 0.0049 0.9026 0.014 Uiso 1 1 calc R
C18 C 0.8621(7) -0.2489(7) 0.8696(6) 0.0286(19) Uani 1 1 d .
H18A H 0.8757 -0.2255 0.9362 0.043 Uiso 1 1 calc R
H18B H 0.9461 -0.2209 0.8477 0.043 Uiso 1 1 calc R
H18C H 0.8482 -0.3486 0.8613 0.043 Uiso 1 1 calc R
C16 C 0.7290(6) -0.1719(7) 0.8117(5) 0.0191(15) Uani 1 1 d .
C8 C 0.2294(7) 0.3576(9) 0.8560(6) 0.0311(19) Uani 1 1 d .
H8A H 0.1610 0.2843 0.8593 0.047 Uiso 1 1 calc R
H8B H 0.2172 0.4335 0.8977 0.047 Uiso 1 1 calc R
H8C H 0.3262 0.3211 0.8758 0.047 Uiso 1 1 calc R
C6 C 0.2039(6) 0.4113(8) 0.7541(6) 0.0233(17) Uani 1 1 d .
C31 C 0.5771(7) 0.1488(9) 0.5402(6) 0.0275(18) Uani 1 1 d .
H31A H 0.5312 0.0593 0.5432 0.041 Uiso 1 1 calc R
H31B H 0.6741 0.1343 0.5329 0.041 Uiso 1 1 calc R
H31C H 0.5230 0.2015 0.4866 0.041 Uiso 1 1 calc R
C17 C 0.7082(8) -0.2048(8) 0.7063(6) 0.0308(19) Uani 1 1 d .
H17A H 0.6253 -0.1545 0.6704 0.046 Uiso 1 1 calc R
H17B H 0.6931 -0.3042 0.6963 0.046 Uiso 1 1 calc R
H17C H 0.7929 -0.1766 0.6853 0.046 Uiso 1 1 calc R
C30 C 0.5820(6) 0.2319(7) 0.6342(5) 0.0163(14) Uani 1 1 d U
C9 C 0.0487(7) 0.4692(9) 0.7238(6) 0.0338(19) Uani 1 1 d .
H9A H -0.0192 0.3954 0.7270 0.051 Uiso 1 1 calc R
H9B H 0.0314 0.5042 0.6593 0.051 Uiso 1 1 calc R
H9C H 0.0368 0.5443 0.7661 0.051 Uiso 1 1 calc R
C19 C 0.5974(7) -0.2232(8) 0.8474(7) 0.0298(19) Uani 1 1 d .
H19A H 0.6106 -0.2003 0.9141 0.045 Uiso 1 1 calc R
H19B H 0.5879 -0.3234 0.8391 0.045 Uiso 1 1 calc R
H19C H 0.5113 -0.1780 0.8112 0.045 Uiso 1 1 calc R
C7 C 0.3135(7) 0.5275(9) 0.7488(7) 0.0327(19) Uani 1 1 d .
H7A H 0.4100 0.4899 0.7671 0.049 Uiso 1 1 calc R
H7B H 0.3033 0.6026 0.7915 0.049 Uiso 1 1 calc R
H7C H 0.2959 0.5630 0.6844 0.049 Uiso 1 1 calc R
Cl1 Cl 0.17380(15) -0.11747(19) 0.59197(14) 0.0268(5) Uani 1 1 d .
O12 O 0.7653(5) 0.2292(6) 1.0103(4) 0.0316(13) Uani 1 1 d .
O11 O 0.8378(5) 0.4678(5) 1.0232(4) 0.0245(12) Uani 1 1 d .
O14 O 0.6098(5) 0.4025(5) 0.9280(4) 0.0298(13) Uani 1 1 d .
O15 O 0.8218(5) 0.3433(6) 0.8779(4) 0.0344(14) Uani 1 1 d U
Cl2 Cl 0.75870(14) 0.36024(16) 0.95944(12) 0.0173(4) Uani 1 1 d .
O22 O 0.3245(5) -0.1083(7) 0.6339(4) 0.0347(15) Uani 1 1 d .
O23 O 0.1292(9) -0.0001(8) 0.5301(6) 0.071(3) Uani 1 1 d .
O24 O 0.1372(5) -0.2446(7) 0.5403(5) 0.0382(15) Uani 1 1 d .
O21 O 0.0971(5) -0.1152(10) 0.6703(5) 0.072(3) Uani 1 1 d .
O101 O 0.5125(5) 0.0721(6) 0.9527(4) 0.0258(12) Uani 1 1 d .
O102 O 0.2551(5) 0.0147(6) 0.8200(4) 0.0266(12) Uani 1 1 d .
H1O H 0.579(8) 0.109(9) 0.975(6) 0.02(2) Uiso 1 1 d .
H3O H 0.224(7) -0.024(7) 0.775(6) 0.000(17) Uiso 1 1 d .

loop_
_atom_site_aniso_label
_atom_site_aniso_U_11
_atom_site_aniso_U_22
_atom_site_aniso_U_33
_atom_site_aniso_U_23
_atom_site_aniso_U_13
_atom_site_aniso_U_12
Cu1 0.0104(4) 0.0266(6) 0.0167(7) 0.0062(4) 0.0092(3) 0.0001(3)
N1 0.0069(19) 0.020(3) 0.018(4) 0.003(2) 0.003(2) -0.0013(19)
C2 0.015(3) 0.023(4) 0.015(5) 0.004(2) 0.008(3) 0.000(2)
C5 0.011(2) 0.025(4) 0.023(5) 0.005(3) 0.001(2) 0.001(2)
C12 0.013(2) 0.012(4) 0.019(5) -0.005(2) 0.009(2) -0.002(2)
C4 0.018(3) 0.049(5) 0.020(6) 0.003(3) 0.007(3) 0.003(3)
O3 0.0140(18) 0.040(3) 0.020(3) 0.011(2) 0.0048(18) 0.0013(18)
N11 0.0121(19) 0.017(3) 0.022(4) 0.003(2) 0.005(2) -0.001(2)
O13 0.0148(17) 0.022(3) 0.022(3) 0.0045(18) 0.0111(17) 0.0005(15)
C14 0.016(3) 0.023(4) 0.013(5) 0.002(2) 0.005(3) 0.004(2)
C32 0.018(3) 0.022(4) 0.032(5) 0.014(3) 0.002(3) -0.007(3)
C15 0.009(2) 0.018(4) 0.009(4) 0.003(2) 0.004(2) 0.004(2)
C18 0.027(3) 0.009(4) 0.050(6) 0.005(3) 0.008(3) 0.003(2)
C16 0.017(3) 0.024(4) 0.018(5) 0.003(3) 0.006(3) -0.001(2)
C8 0.025(3) 0.038(5) 0.031(6) -0.007(3) 0.008(3) 0.005(3)
C6 0.018(3) 0.032(5) 0.023(6) -0.002(3) 0.012(3) -0.001(3)
C31 0.026(3) 0.046(5) 0.014(5) -0.007(3) 0.011(3) -0.004(3)
C17 0.036(3) 0.020(4) 0.035(6) -0.002(3) 0.005(3) -0.003(3)
C30 0.016(2) 0.022(3) 0.015(4) 0.002(2) 0.012(2) -0.004(2)
C9 0.021(3) 0.046(5) 0.035(6) 0.001(4) 0.008(3) 0.007(3)
C19 0.027(3) 0.015(4) 0.046(6) 0.009(3) 0.007(3) -0.002(3)
C7 0.022(3) 0.032(5) 0.042(6) 0.000(3) 0.005(3) -0.002(3)
Cl1 0.0193(6) 0.0376(11) 0.0251(13) -0.0088(7) 0.0081(7) 0.0032(6)
O12 0.031(2) 0.030(3) 0.031(4) 0.005(2) 0.002(2) -0.006(2)
O11 0.028(2) 0.027(3) 0.024(4) -0.010(2) 0.018(2) -0.0085(19)
O14 0.025(2) 0.027(3) 0.036(4) -0.008(2) 0.006(2) 0.0060(19)
O15 0.042(2) 0.045(3) 0.025(3) -0.015(2) 0.025(2) -0.002(2)
Cl2 0.0178(6) 0.0209(9) 0.0161(11) -0.0047(6) 0.0096(6) -0.0011(5)
O22 0.022(2) 0.051(4) 0.038(4) -0.008(3) 0.020(2) -0.008(2)
O23 0.087(5) 0.050(5) 0.060(6) 0.004(4) -0.015(4) 0.017(4)
O24 0.031(2) 0.048(4) 0.041(4) -0.018(3) 0.018(2) -0.004(2)
O21 0.029(3) 0.146(8) 0.052(6) -0.061(5) 0.032(3) -0.027(4)
O101 0.019(2) 0.038(3) 0.021(3) 0.001(2) 0.005(2) -0.007(2)
O102 0.017(2) 0.044(3) 0.020(4) -0.002(3) 0.008(2) -0.014(2)

loop_
_atom_type_symbol
_atom_type_description
_atom_type_scat_dispersion_real
_atom_type_scat_dispersion_imag
_atom_type_scat_source
C C 0.0181 0.0091 'International Tables Vol C Tables 4.2.6.8 and 6.1.1.4'
H H 0.0000 0.0000 'International Tables Vol C Tables 4.2.6.8 and 6.1.1.4'
N N 0.0311 0.0180 'International Tables Vol C Tables 4.2.6.8 and 6.1.1.4'
O O 0.0492 0.0322 'International Tables Vol C Tables 4.2.6.8 and 6.1.1.4'
Cl Cl 0.3639 0.7018 'International Tables Vol C Tables 4.2.6.8 and 6.1.1.4'
Cu Cu -1.9646 0.5888 'International Tables Vol C Tables 4.2.6.8 and 6.1.1.4'

loop_
_geom_angle_atom_site_label_1
_geom_angle_atom_site_label_2
_geom_angle_atom_site_label_3
_geom_angle
N1 Cu1 O102 96.9(2)
N1 Cu1 N11 94.2(2)
O102 Cu1 N11 152.2(2)
N1 Cu1 O101 144.0(2)
O102 Cu1 O101 89.4(2)
N11 Cu1 O101 96.4(2)
C2 N1 C5 107.4(5)
C2 N1 Cu1 125.5(4)
C5 N1 Cu1 126.9(4)
N1 C2 O3 117.5(5)
N1 C2 C30 129.6(6)
O3 C2 C30 113.0(6)
N1 C5 C6 113.2(5)
N1 C5 C4 101.1(6)
C6 C5 C4 115.6(6)
N11 C12 O13 116.7(5)
N11 C12 C30 128.8(5)
O13 C12 C30 114.3(6)
O3 C4 C5 104.2(5)
C2 O3 C4 106.3(5)
C12 N11 C15 108.8(5)
C12 N11 Cu1 125.4(4)
C15 N11 Cu1 125.5(4)
C12 O13 C14 107.3(5)
O13 C14 C15 105.0(4)
N11 C15 C14 100.3(5)
N11 C15 C16 111.4(5)
C14 C15 C16 113.8(5)
C17 C16 C18 110.1(6)
C17 C16 C19 110.0(6)
C18 C16 C19 107.5(6)
C17 C16 C15 112.5(6)
C18 C16 C15 106.8(5)
C19 C16 C15 109.8(6)
C8 C6 C7 109.5(6)
C8 C6 C5 111.1(6)
C7 C6 C5 110.0(6)
C8 C6 C9 108.7(6)
C7 C6 C9 110.1(6)
C5 C6 C9 107.4(6)
C2 C30 C12 114.6(6)
C2 C30 C32 107.8(5)
C12 C30 C32 108.6(5)
C2 C30 C31 108.4(5)
C12 C30 C31 106.6(6)
C32 C30 C31 110.9(6)
O24 Cl1 O22 111.9(3)
O24 Cl1 O23 109.8(4)
O22 Cl1 O23 109.8(4)
O24 Cl1 O21 107.9(4)
O22 Cl1 O21 107.7(4)
O23 Cl1 O21 109.6(6)
O14 Cl2 O12 109.0(3)
O14 Cl2 O15 109.9(3)
O12 Cl2 O15 109.8(4)
O14 Cl2 O11 109.0(3)
O12 Cl2 O11 109.5(3)
O15 Cl2 O11 109.7(3)

loop_
_geom_bond_atom_site_label_1
_geom_bond_atom_site_label_2
_geom_bond_distance
Cu1 N1 1.936(5)
Cu1 O102 1.938(5)
Cu1 N11 1.944(5)
Cu1 O101 2.010(5)
N1 C2 1.276(9)
N1 C5 1.518(7)
C2 O3 1.334(8)
C2 C30 1.503(8)
C5 C6 1.531(10)
C5 C4 1.533(11)
C12 N11 1.282(9)
C12 O13 1.302(7)
C12 C30 1.504(9)
C4 O3 1.465(8)
N11 C15 1.505(7)
O13 C14 1.457(8)
C14 C15 1.526(8)
C32 C30 1.535(9)
C15 C16 1.554(10)
C18 C16 1.525(8)
C16 C17 1.510(11)
C16 C19 1.534(9)
C8 C6 1.513(12)
C6 C7 1.530(10)
C6 C9 1.536(8)
C31 C30 1.553(10)
Cl1 O24 1.416(6)
Cl1 O22 1.418(5)
Cl1 O23 1.426(8)
Cl1 O21 1.474(7)
O12 Cl2 1.436(6)
O11 Cl2 1.457(5)
O14 Cl2 1.435(5)
O15 Cl2 1.442(6)
